data_7131329
loop_
_publ_author_name
'Joven-Sancho, Daniel'
'Demonti, Luca'
'Mart&#xed;n, Antonio'
'Saffon-Merceron, Nathalie'
'Nebra, Noel'
'Baya, Miguel'
'Menj&#xf3;n, Babil'

_publ_section_title
;
 Electrophilicity of neutral square-planar organosilver(III) compounds.
;
_journal_issue 28
_journal_name_full 'Chemical communications (Cambridge, England)'
_journal_page_first 4166
_journal_page_last 4168
_journal_paper_doi 10.1039/d3cc00493g
_journal_volume 59
_journal_year 2023
_chemical_formula_moiety 'C10 H10 Ag F9 N2'
_chemical_formula_sum 'C10 H10 Ag F9 N2'
_chemical_formula_weight 437.07
_space_group_crystal_system monoclinic
_space_group_IT_number 14
_space_group_name_Hall '-P 2ybc'
_space_group_name_H-M_alt 'P 1 21/c 1'
_atom_sites_solution_hydrogens geom
_audit_creation_method SHELXL-2018/3
_audit_update_record
;
2022-12-16 deposited with the CCDC.	2023-02-22 downloaded from the CCDC.
;
_cell_angle_alpha 90
_cell_angle_beta 93.858(3)
_cell_angle_gamma 90
_cell_formula_units_Z 4
_cell_length_a 5.00405(14)
_cell_length_b 22.1354(6)
_cell_length_c 12.4017(4)
_cell_measurement_reflns_used 5047
_cell_measurement_temperature 100(2)
_cell_measurement_theta_max 27.9600
_cell_measurement_theta_min 3.2080
_cell_volume 1370.58(7)
_computing_cell_refinement 'CrysAlisPro 1.171.39.44a (Rigaku OD, 2018)'
_computing_data_collection 'CrysAlisPro 1.171.39.44a (Rigaku OD, 2018)'
_computing_data_reduction 'CrysAlisPro 1.171.39.44a (Rigaku OD, 2018)'
_computing_structure_refinement 'SHELXL-2018/3 (Sheldrick, 2018)'
_diffrn_ambient_temperature 100(2)
_diffrn_detector_area_resol_mean 16.0655
_diffrn_measured_fraction_theta_full 0.999
_diffrn_measured_fraction_theta_max 0.865
_diffrn_measurement_device_type 'Xcalibur, Sapphire3'
_diffrn_measurement_method '\w scans'
_diffrn_radiation_type MoK\a
_diffrn_radiation_wavelength 0.71073
_diffrn_reflns_av_R_equivalents 0.0354
_diffrn_reflns_av_unetI/netI 0.0388
_diffrn_reflns_Laue_measured_fraction_full 0.999
_diffrn_reflns_Laue_measured_fraction_max 0.865
_diffrn_reflns_limit_h_max 6
_diffrn_reflns_limit_h_min -6
_diffrn_reflns_limit_k_max 29
_diffrn_reflns_limit_k_min -29
_diffrn_reflns_limit_l_max 14
_diffrn_reflns_limit_l_min -15
_diffrn_reflns_number 11462
_diffrn_reflns_point_group_measured_fraction_full 0.999
_diffrn_reflns_point_group_measured_fraction_max 0.865
_diffrn_reflns_theta_full 25.000
_diffrn_reflns_theta_max 28.287
_diffrn_reflns_theta_min 3.215
_diffrn_source 'fine-focus sealed X-ray tube'
_exptl_absorpt_coefficient_mu 1.571
_exptl_absorpt_correction_T_max 1.00000
_exptl_absorpt_correction_T_min 0.68137
_exptl_absorpt_correction_type multi-scan
_exptl_absorpt_process_details
;
CrysAlisPro 1.171.39.44a (Rigaku Oxford Diffraction, 2018)
Empirical absorption correction using spherical harmonics,
 implemented in SCALE3 ABSPACK scaling algorithm.
;
_exptl_crystal_colour 'clear colourless'
_exptl_crystal_density_diffrn 2.118
_exptl_crystal_description needle
_exptl_crystal_F_000 848
_exptl_crystal_size_max 0.150
_exptl_crystal_size_mid 0.030
_exptl_crystal_size_min 0.030
_refine_diff_density_max 0.645
_refine_diff_density_min -0.540
_refine_diff_density_rms 0.100
_refine_ls_extinction_method none
_refine_ls_goodness_of_fit_ref 1.067
_refine_ls_hydrogen_treatment constr
_refine_ls_matrix_type full
_refine_ls_number_parameters 201
_refine_ls_number_reflns 2955
_refine_ls_number_restraints 0
_refine_ls_restrained_S_all 1.067
_refine_ls_R_factor_all 0.0457
_refine_ls_R_factor_gt 0.0299
_refine_ls_shift/su_max 0.001
_refine_ls_shift/su_mean 0.000
_refine_ls_structure_factor_coef Fsqd
_refine_ls_weighting_details 'w=1/[\s^2^(Fo^2^)+(0.0178P)^2^+2.5367P] where P=(Fo^2^+2Fc^2^)/3'
_refine_ls_weighting_scheme calc
_refine_ls_wR_factor_gt 0.0588
_refine_ls_wR_factor_ref 0.0632
_reflns_Friedel_coverage 0.000
_reflns_number_gt 2400
_reflns_number_total 2955
_reflns_threshold_expression 'I > 2\s(I)'
_cod_data_source_file d3cc00493g3.cif
_cod_data_source_block 3_AMT1228
_cod_depositor_comments 'Adding full bibliography for 7131328--7131334.cif.'
_cod_original_cell_volume 1370.59(7)
_cod_original_sg_symbol_H-M 'P 21/c'
_cod_database_code 7131329
_shelx_shelxl_version_number 2018/3
_shelx_space_group_comment
;
The symmetry employed for this shelxl refinement is uniquely defined
by the following loop, which should always be used as a source of
symmetry information in preference to the above space-group names.
They are only intended as comments.
;

loop_
_space_group_symop_operation_xyz
'x, y, z'
'-x, y+1/2, -z+1/2'
'-x, -y, -z'
'x, -y-1/2, z-1/2'

loop_
_atom_site_label
_atom_site_type_symbol
_atom_site_fract_x
_atom_site_fract_y
_atom_site_fract_z
_atom_site_U_iso_or_equiv
_atom_site_adp_type
_atom_site_occupancy
_atom_site_site_symmetry_order
_atom_site_calc_flag
_atom_site_refinement_flags_posn
_atom_site_refinement_flags_adp
_atom_site_refinement_flags_occupancy
_atom_site_disorder_assembly
_atom_site_disorder_group
Ag Ag 0.17359(5) 0.35672(2) 0.37820(2) 0.01530(8) Uani 1 1 d . . . . .
F1 F 0.4795(6) 0.44215(13) 0.2462(2) 0.0593(8) Uani 1 1 d . . . . .
F2 F 0.3208(4) 0.48286(9) 0.3837(2) 0.0393(6) Uani 1 1 d . . . . .
F3 F 0.6607(4) 0.42487(10) 0.4022(2) 0.0376(6) Uani 1 1 d . . . . .
F4 F 0.0201(5) 0.39983(11) 0.16654(18) 0.0428(6) Uani 1 1 d . . . . .
F5 F 0.2842(4) 0.32309(12) 0.16651(18) 0.0416(6) Uani 1 1 d . . . . .
F6 F -0.1321(4) 0.31184(11) 0.18975(17) 0.0386(6) Uani 1 1 d . . . . .
F7 F -0.3186(4) 0.28500(9) 0.38369(17) 0.0244(4) Uani 1 1 d . . . . .
F8 F 0.0228(4) 0.23095(9) 0.3481(2) 0.0364(6) Uani 1 1 d . . . . .
F9 F -0.0273(5) 0.26055(10) 0.51024(19) 0.0403(6) Uani 1 1 d . . . . .
N1 N 0.2509(6) 0.37212(12) 0.5443(2) 0.0194(6) Uani 1 1 d . . . . .
N2 N 0.3765(6) 0.40635(13) 0.8754(2) 0.0233(7) Uani 1 1 d . . . . .
C1 C 0.4186(7) 0.43078(16) 0.3479(3) 0.0221(8) Uani 1 1 d . . . . .
C2 C 0.0798(7) 0.34651(17) 0.2156(3) 0.0265(9) Uani 1 1 d . . . . .
C3 C -0.0494(7) 0.27925(16) 0.4067(3) 0.0234(8) Uani 1 1 d . . . . .
C4 C 0.1259(7) 0.41764(15) 0.5927(3) 0.0198(7) Uani 1 1 d . . . . .
H4 H 0.008020 0.442622 0.549188 0.024 Uiso 1 1 calc R U . . .
C5 C 0.1590(7) 0.42988(15) 0.7005(3) 0.0206(8) Uani 1 1 d . . . . .
H5 H 0.062643 0.462171 0.730111 0.025 Uiso 1 1 calc R U . . .
C6 C 0.3358(7) 0.39478(15) 0.7682(3) 0.0190(7) Uani 1 1 d . . . . .
C7 C 0.4653(7) 0.34693(15) 0.7172(3) 0.0224(8) Uani 1 1 d . . . . .
H7 H 0.585058 0.321240 0.758363 0.027 Uiso 1 1 calc R U . . .
C8 C 0.4185(7) 0.33755(16) 0.6086(3) 0.0224(8) Uani 1 1 d . . . . .
H8 H 0.508383 0.305046 0.576523 0.027 Uiso 1 1 calc R U . . .
C9 C 0.5451(8) 0.36688(16) 0.9447(3) 0.0273(9) Uani 1 1 d . . . . .
H9A H 0.719383 0.362037 0.914115 0.041 Uiso 1 1 calc R U . . .
H9B H 0.458850 0.327313 0.949578 0.041 Uiso 1 1 calc R U . . .
H9C H 0.570523 0.384694 1.016960 0.041 Uiso 1 1 calc R U . . .
C10 C 0.2269(8) 0.45418(17) 0.9248(3) 0.0288(9) Uani 1 1 d . . . . .
H10A H 0.264634 0.492864 0.890522 0.043 Uiso 1 1 calc R U . . .
H10B H 0.280635 0.456372 1.002167 0.043 Uiso 1 1 calc R U . . .
H10C H 0.034759 0.445511 0.915007 0.043 Uiso 1 1 calc R U . . .

loop_
_atom_site_aniso_label
_atom_site_aniso_U_11
_atom_site_aniso_U_22
_atom_site_aniso_U_33
_atom_site_aniso_U_23
_atom_site_aniso_U_13
_atom_site_aniso_U_12
Ag 0.01482(13) 0.01818(13) 0.01270(14) -0.00040(11) -0.00062(9) -0.00007(11)
F1 0.080(2) 0.0719(19) 0.0271(15) -0.0005(13) 0.0147(13) -0.0481(16)
F2 0.0264(12) 0.0184(11) 0.0741(19) 0.0031(11) 0.0105(12) 0.0050(9)
F3 0.0177(11) 0.0286(12) 0.0647(17) 0.0069(11) -0.0100(11) -0.0028(9)
F4 0.0533(16) 0.0498(15) 0.0237(14) 0.0116(11) -0.0092(11) 0.0016(12)
F5 0.0295(13) 0.0732(18) 0.0233(13) -0.0154(12) 0.0098(10) 0.0037(12)
F6 0.0303(13) 0.0643(16) 0.0209(13) -0.0098(11) -0.0002(10) -0.0187(11)
F7 0.0161(10) 0.0263(10) 0.0312(12) -0.0004(10) 0.0044(8) -0.0021(9)
F8 0.0290(12) 0.0209(11) 0.0605(17) -0.0097(11) 0.0107(11) 0.0018(9)
F9 0.0453(14) 0.0417(14) 0.0324(14) 0.0209(11) -0.0086(11) -0.0140(11)
N1 0.0218(15) 0.0206(15) 0.0155(16) 0.0004(12) -0.0023(12) 0.0016(12)
N2 0.0320(17) 0.0242(16) 0.0134(16) -0.0005(12) -0.0006(13) 0.0029(13)
C1 0.0181(18) 0.0244(18) 0.023(2) 0.0015(15) -0.0011(15) -0.0019(15)
C2 0.0223(19) 0.037(2) 0.020(2) -0.0051(17) 0.0039(15) -0.0035(16)
C3 0.0227(19) 0.0208(18) 0.027(2) -0.0002(15) 0.0010(16) 0.0014(15)
C4 0.0214(18) 0.0183(17) 0.019(2) 0.0026(14) -0.0040(14) 0.0032(14)
C5 0.0235(19) 0.0191(17) 0.0192(19) -0.0024(14) 0.0010(15) 0.0028(14)
C6 0.0229(18) 0.0181(17) 0.0162(19) -0.0002(14) 0.0018(14) -0.0026(14)
C7 0.0238(19) 0.0241(19) 0.019(2) 0.0011(15) -0.0033(15) 0.0048(15)
C8 0.0229(19) 0.0246(18) 0.019(2) -0.0004(15) -0.0001(15) 0.0066(14)
C9 0.034(2) 0.029(2) 0.019(2) 0.0007(16) -0.0044(16) -0.0005(16)
C10 0.040(2) 0.030(2) 0.017(2) -0.0069(16) 0.0036(17) -0.0015(17)

loop_
_atom_type_symbol
_atom_type_description
_atom_type_scat_dispersion_real
_atom_type_scat_dispersion_imag
_atom_type_scat_source
C C 0.0033 0.0016 'International Tables Vol C Tables 4.2.6.8 and 6.1.1.4'
H H 0.0000 0.0000 'International Tables Vol C Tables 4.2.6.8 and 6.1.1.4'
N N 0.0061 0.0033 'International Tables Vol C Tables 4.2.6.8 and 6.1.1.4'
F F 0.0171 0.0103 'International Tables Vol C Tables 4.2.6.8 and 6.1.1.4'
Ag Ag -0.8971 1.1015 'International Tables Vol C Tables 4.2.6.8 and 6.1.1.4'

loop_
_geom_angle_atom_site_label_1
_geom_angle_atom_site_label_2
_geom_angle_atom_site_label_3
_geom_angle
_geom_angle_site_symmetry_1
_geom_angle_site_symmetry_3
_geom_angle_publ_flag
C2 Ag C3 89.22(15) . . ?
C2 Ag C1 90.43(14) . . ?
C3 Ag C1 176.25(14) . . ?
C2 Ag N1 176.07(13) . . ?
C3 Ag N1 91.87(13) . . ?
C1 Ag N1 88.73(12) . . ?
C4 N1 C8 116.6(3) . . ?
C4 N1 Ag 119.9(2) . . ?
C8 N1 Ag 123.5(2) . . ?
C6 N2 C9 120.6(3) . . ?
C6 N2 C10 120.2(3) . . ?
C9 N2 C10 118.8(3) . . ?
F2 C1 F1 105.2(3) . . ?
F2 C1 F3 104.6(3) . . ?
F1 C1 F3 103.6(3) . . ?
F2 C1 Ag 112.5(2) . . ?
F1 C1 Ag 119.2(2) . . ?
F3 C1 Ag 110.5(2) . . ?
F5 C2 F6 106.8(3) . . ?
F5 C2 F4 106.7(3) . . ?
F6 C2 F4 104.3(3) . . ?
F5 C2 Ag 111.1(2) . . ?
F6 C2 Ag 115.2(2) . . ?
F4 C2 Ag 112.0(2) . . ?
F9 C3 F8 105.2(3) . . ?
F9 C3 F7 104.1(3) . . ?
F8 C3 F7 104.8(3) . . ?
F9 C3 Ag 113.8(2) . . ?
F8 C3 Ag 113.1(2) . . ?
F7 C3 Ag 114.8(2) . . ?
N1 C4 C5 123.8(3) . . ?
N1 C4 H4 118.1 . . ?
C5 C4 H4 118.1 . . ?
C4 C5 C6 120.3(3) . . ?
C4 C5 H5 119.9 . . ?
C6 C5 H5 119.9 . . ?
N2 C6 C5 121.8(3) . . ?
N2 C6 C7 122.5(3) . . ?
C5 C6 C7 115.7(3) . . ?
C8 C7 C6 120.1(3) . . ?
C8 C7 H7 119.9 . . ?
C6 C7 H7 119.9 . . ?
N1 C8 C7 123.5(3) . . ?
N1 C8 H8 118.2 . . ?
C7 C8 H8 118.2 . . ?
N2 C9 H9A 109.5 . . ?
N2 C9 H9B 109.5 . . ?
H9A C9 H9B 109.5 . . ?
N2 C9 H9C 109.5 . . ?
H9A C9 H9C 109.5 . . ?
H9B C9 H9C 109.5 . . ?
N2 C10 H10A 109.5 . . ?
N2 C10 H10B 109.5 . . ?
H10A C10 H10B 109.5 . . ?
N2 C10 H10C 109.5 . . ?
H10A C10 H10C 109.5 . . ?
H10B C10 H10C 109.5 . . ?

loop_
_geom_bond_atom_site_label_1
_geom_bond_atom_site_label_2
_geom_bond_distance
_geom_bond_site_symmetry_2
_geom_bond_publ_flag
Ag C2 2.052(4) . ?
Ag C3 2.089(4) . ?
Ag C1 2.096(3) . ?
Ag N1 2.098(3) . ?
F1 C1 1.341(4) . ?
F2 C1 1.340(4) . ?
F3 C1 1.352(4) . ?
F4 C2 1.352(4) . ?
F5 C2 1.330(4) . ?
F6 C2 1.331(4) . ?
F7 C3 1.364(4) . ?
F8 C3 1.356(4) . ?
F9 C3 1.347(4) . ?
N1 C4 1.348(4) . ?
N1 C8 1.355(4) . ?
N2 C6 1.355(4) . ?
N2 C9 1.455(4) . ?
N2 C10 1.456(4) . ?
C4 C5 1.363(5) . ?
C4 H4 0.9500 . ?
C5 C6 1.412(5) . ?
C5 H5 0.9500 . ?
C6 C7 1.414(5) . ?
C7 C8 1.367(5) . ?
C7 H7 0.9500 . ?
C8 H8 0.9500 . ?
C9 H9A 0.9800 . ?
C9 H9B 0.9800 . ?
C9 H9C 0.9800 . ?
C10 H10A 0.9800 . ?
C10 H10B 0.9800 . ?
C10 H10C 0.9800 . ?
